data_4501462
loop_
_publ_author_name
'Choi, Yeon S.'
'Moschetta, Eric G.'
'Miller, Jeffrey T.'
'Fasulo, Meg'
'McMurdo, Meredith J.'
'Rioux, Robert M.'
'Tilley, T. Don'

_publ_section_title
;
 Highly Dispersed Pd-SBA15 Materials from Tris(tert-butoxy)siloxy
 Complexes of Pd(II)
;
_journal_issue 10
_journal_name_full 'ACS Catalysis'
_journal_page_first 1166
_journal_paper_doi 10.1021/cs2002719
_journal_volume 1
_journal_year 2011
_chemical_formula_moiety 'C42 H78 N2 O8 Pd Si2'
_chemical_formula_sum 'C42 H78 N2 O8 Pd Si2'
_chemical_formula_weight 901.64
_chemical_name_systematic
; 
 ? 
;
_space_group_IT_number 14
_symmetry_cell_setting monoclinic
_symmetry_space_group_name_Hall '-P 2yn'
_symmetry_space_group_name_H-M 'P 1 21/n 1'
_atom_sites_solution_hydrogens geom
_atom_sites_solution_primary direct
_atom_sites_solution_secondary difmap
_audit_creation_method SHELXL-97
_cell_angle_alpha 90.00
_cell_angle_beta 101.799(4)
_cell_angle_gamma 90.00
_cell_formula_units_Z 4
_cell_length_a 13.760(3)
_cell_length_b 24.958(6)
_cell_length_c 14.913(4)
_cell_measurement_reflns_used 9936
_cell_measurement_temperature 138(2)
_cell_measurement_theta_max 26.923
_cell_measurement_theta_min 2.457
_cell_volume 5013(2)
_computing_cell_refinement 'Bruker APEX2 v. 2009.1'
_computing_data_collection 'Bruker APEX2 v. 2009.1'
_computing_data_reduction 'Bruker APEX2 v. 2009.1'
_computing_molecular_graphics ORTEP-32
_computing_publication_material CIFTAB
_computing_structure_refinement 'SHELXL-97 (Sheldrick, 2008)'
_computing_structure_solution 'SHELXS-97 (Sheldrick, 2008)'
_diffrn_ambient_temperature 138(2)
_diffrn_detector_area_resol_mean 8.366
_diffrn_measured_fraction_theta_full 0.989
_diffrn_measured_fraction_theta_max 0.989
_diffrn_measurement_device_type 'Bruker APEX-I CCD'
_diffrn_measurement_method '\w and \f scans'
_diffrn_radiation_monochromator graphite
_diffrn_radiation_source 'fine-focus sealed tube'
_diffrn_radiation_type MoK\a
_diffrn_radiation_wavelength 0.71073
_diffrn_reflns_av_R_equivalents 0.0000
_diffrn_reflns_av_sigmaI/netI 0.0486
_diffrn_reflns_limit_h_max 17
_diffrn_reflns_limit_h_min -17
_diffrn_reflns_limit_k_max 31
_diffrn_reflns_limit_k_min 0
_diffrn_reflns_limit_l_max 19
_diffrn_reflns_limit_l_min 0
_diffrn_reflns_number 10973
_diffrn_reflns_theta_full 27.02
_diffrn_reflns_theta_max 27.02
_diffrn_reflns_theta_min 1.62
_exptl_absorpt_coefficient_mu 0.464
_exptl_absorpt_correction_T_max 0.9772
_exptl_absorpt_correction_T_min 0.9130
_exptl_absorpt_correction_type multi-scan
_exptl_absorpt_process_details TWINABS
_exptl_crystal_colour yellow
_exptl_crystal_density_diffrn 1.195
_exptl_crystal_density_method 'not measured'
_exptl_crystal_description block
_exptl_crystal_F_000 1928
_exptl_crystal_size_max 0.20
_exptl_crystal_size_mid 0.15
_exptl_crystal_size_min 0.05
_refine_diff_density_max 1.529
_refine_diff_density_min -0.642
_refine_diff_density_rms 0.082
_refine_ls_extinction_method none
_refine_ls_goodness_of_fit_ref 1.066
_refine_ls_hydrogen_treatment constr
_refine_ls_matrix_type full
_refine_ls_number_parameters 583
_refine_ls_number_reflns 14237
_refine_ls_number_restraints 0
_refine_ls_restrained_S_all 1.066
_refine_ls_R_factor_all 0.0780
_refine_ls_R_factor_gt 0.0506
_refine_ls_shift/su_max 0.003
_refine_ls_shift/su_mean 0.000
_refine_ls_structure_factor_coef Fsqd
_refine_ls_weighting_details 'calc w=1/[\s^2^(Fo^2^)+(0.0465P)^2^+7.2284P] where P=(Fo^2^+2Fc^2^)/3'
_refine_ls_weighting_scheme calc
_refine_ls_wR_factor_gt 0.1108
_refine_ls_wR_factor_ref 0.1271
_reflns_number_gt 10932
_reflns_number_total 10973
_reflns_threshold_expression >2sigma(I)
_cod_data_source_file cs2002719_si_002.cif
_cod_data_source_block shelxl
_cod_original_sg_symbol_H-M 'P 21/n'
_cod_database_code 4501462

loop_
_symmetry_equiv_pos_as_xyz
'x, y, z'
'-x+1/2, y+1/2, -z+1/2'
'-x, -y, -z'
'x-1/2, -y-1/2, z-1/2'

loop_
_atom_site_label
_atom_site_type_symbol
_atom_site_fract_x
_atom_site_fract_y
_atom_site_fract_z
_atom_site_U_iso_or_equiv
_atom_site_adp_type
_atom_site_occupancy
_atom_site_symmetry_multiplicity
_atom_site_calc_flag
_atom_site_refinement_flags
_atom_site_disorder_assembly
_atom_site_disorder_group
C1 C 0.7410(2) 0.15062(14) 0.1139(2) 0.0366(7) Uani 1 1 d . . .
H1 H 0.7523 0.1509 0.1789 0.044 Uiso 1 1 calc R . .
C2 C 0.7619(3) 0.10487(14) 0.0708(2) 0.0373(8) Uani 1 1 d . . .
H2 H 0.7873 0.0745 0.1062 0.045 Uiso 1 1 calc R . .
C3 C 0.7464(2) 0.10237(13) -0.0244(2) 0.0329(7) Uani 1 1 d . . .
C4 C 0.7120(2) 0.14896(14) -0.0713(2) 0.0325(7) Uani 1 1 d . . .
H4 H 0.7013 0.1496 -0.1363 0.039 Uiso 1 1 calc R . .
C5 C 0.6929(2) 0.19457(13) -0.0244(2) 0.0295(7) Uani 1 1 d . . .
C6 C 0.6543(2) 0.24486(13) -0.0688(2) 0.0281(6) Uani 1 1 d . . .
C7 C 0.6370(2) 0.25468(14) -0.1622(2) 0.0344(7) Uani 1 1 d . . .
H7 H 0.6543 0.2282 -0.2018 0.041 Uiso 1 1 calc R . .
C8 C 0.5949(2) 0.30243(15) -0.1990(2) 0.0372(8) Uani 1 1 d . A .
C9 C 0.5697(3) 0.33863(15) -0.1379(2) 0.0426(8) Uani 1 1 d . . .
H9 H 0.5373 0.3711 -0.1600 0.051 Uiso 1 1 calc R . .
C10 C 0.5910(3) 0.32840(15) -0.0445(2) 0.0403(8) Uani 1 1 d . . .
H10 H 0.5742 0.3545 -0.0038 0.048 Uiso 1 1 calc R . .
C11 C 0.7679(3) 0.05064(14) -0.0718(3) 0.0409(8) Uani 1 1 d . . .
C12 C 0.7128(4) 0.00427(17) -0.0364(4) 0.0636(12) Uani 1 1 d . . .
H12A H 0.6416 0.0122 -0.0478 0.095 Uiso 1 1 calc R . .
H12B H 0.7380 -0.0002 0.0295 0.095 Uiso 1 1 calc R . .
H12C H 0.7238 -0.0288 -0.0683 0.095 Uiso 1 1 calc R . .
C13 C 0.8808(3) 0.04014(17) -0.0467(3) 0.0532(10) Uani 1 1 d . . .
H13A H 0.8962 0.0069 -0.0760 0.080 Uiso 1 1 calc R . .
H13B H 0.9018 0.0367 0.0199 0.080 Uiso 1 1 calc R . .
H13C H 0.9162 0.0701 -0.0681 0.080 Uiso 1 1 calc R . .
C14 C 0.7359(4) 0.05398(18) -0.1755(3) 0.0605(12) Uani 1 1 d . . .
H14A H 0.7709 0.0836 -0.1982 0.091 Uiso 1 1 calc R . .
H14B H 0.6642 0.0602 -0.1921 0.091 Uiso 1 1 calc R . .
H14C H 0.7522 0.0203 -0.2028 0.091 Uiso 1 1 calc R . .
C15 C 0.5753(3) 0.31346(18) -0.3025(3) 0.0529(11) Uani 1 1 d . . .
C16 C 0.6672(12) 0.3063(8) -0.3373(9) 0.115(7) Uani 0.537(10) 1 d P A 1
H16A H 0.6920 0.2697 -0.3244 0.173 Uiso 0.537(10) 1 calc PR A 1
H16B H 0.7174 0.3319 -0.3072 0.173 Uiso 0.537(10) 1 calc PR A 1
H16C H 0.6534 0.3125 -0.4036 0.173 Uiso 0.537(10) 1 calc PR A 1
C17 C 0.5325(8) 0.3704(4) -0.3251(5) 0.062(3) Uani 0.537(10) 1 d P A 1
H17A H 0.5820 0.3971 -0.2978 0.092 Uiso 0.537(10) 1 calc PR A 1
H17B H 0.4725 0.3749 -0.3002 0.092 Uiso 0.537(10) 1 calc PR A 1
H17C H 0.5161 0.3753 -0.3917 0.092 Uiso 0.537(10) 1 calc PR A 1
C18 C 0.4887(11) 0.2745(5) -0.3466(6) 0.105(5) Uani 0.537(10) 1 d P A 1
H18A H 0.4682 0.2824 -0.4122 0.157 Uiso 0.537(10) 1 calc PR A 1
H18B H 0.4322 0.2796 -0.3168 0.157 Uiso 0.537(10) 1 calc PR A 1
H18C H 0.5119 0.2374 -0.3384 0.157 Uiso 0.537(10) 1 calc PR A 1
C19 C 0.5124(3) 0.11402(15) 0.2119(3) 0.0443(9) Uani 1 1 d . . .
C20 C 0.5501(3) 0.06291(16) 0.1780(3) 0.0573(11) Uani 1 1 d . . .
H20A H 0.5707 0.0697 0.1198 0.086 Uiso 1 1 calc R . .
H20B H 0.4973 0.0359 0.1686 0.086 Uiso 1 1 calc R . .
H20C H 0.6070 0.0498 0.2233 0.086 Uiso 1 1 calc R . .
C21 C 0.4340(3) 0.1399(2) 0.1372(3) 0.0642(12) Uani 1 1 d . . .
H21A H 0.4080 0.1721 0.1617 0.096 Uiso 1 1 calc R . .
H21B H 0.3797 0.1145 0.1168 0.096 Uiso 1 1 calc R . .
H21C H 0.4640 0.1498 0.0853 0.096 Uiso 1 1 calc R . .
C22 C 0.4709(4) 0.10286(19) 0.2972(3) 0.0662(13) Uani 1 1 d . . .
H22A H 0.5233 0.0879 0.3452 0.099 Uiso 1 1 calc R . .
H22B H 0.4161 0.0772 0.2824 0.099 Uiso 1 1 calc R . .
H22C H 0.4465 0.1363 0.3191 0.099 Uiso 1 1 calc R . .
C23 C 0.7412(3) 0.17297(15) 0.4537(2) 0.0390(8) Uani 1 1 d . . .
C24 C 0.7916(3) 0.1345(2) 0.3982(3) 0.0632(12) Uani 1 1 d . . .
H24A H 0.7454 0.1057 0.3735 0.095 Uiso 1 1 calc R . .
H24B H 0.8506 0.1190 0.4378 0.095 Uiso 1 1 calc R . .
H24C H 0.8113 0.1539 0.3476 0.095 Uiso 1 1 calc R . .
C25 C 0.7113(3) 0.14345(19) 0.5330(3) 0.0612(12) Uani 1 1 d . . .
H25A H 0.6746 0.1678 0.5655 0.092 Uiso 1 1 calc R . .
H25B H 0.7709 0.1306 0.5751 0.092 Uiso 1 1 calc R . .
H25C H 0.6690 0.1129 0.5093 0.092 Uiso 1 1 calc R . .
C26 C 0.8093(3) 0.21934(17) 0.4880(3) 0.0525(10) Uani 1 1 d . . .
H26A H 0.8318 0.2360 0.4364 0.079 Uiso 1 1 calc R . .
H26B H 0.8668 0.2062 0.5326 0.079 Uiso 1 1 calc R . .
H26C H 0.7733 0.2458 0.5173 0.079 Uiso 1 1 calc R . .
C27 C 0.4662(2) 0.27369(14) 0.3264(2) 0.0341(7) Uani 1 1 d . . .
C28 C 0.4197(3) 0.24452(18) 0.3963(3) 0.0497(10) Uani 1 1 d . . .
H28A H 0.3671 0.2207 0.3646 0.075 Uiso 1 1 calc R . .
H28B H 0.3913 0.2707 0.4327 0.075 Uiso 1 1 calc R . .
H28C H 0.4705 0.2234 0.4368 0.075 Uiso 1 1 calc R . .
C29 C 0.5438(3) 0.31356(15) 0.3714(3) 0.0434(8) Uani 1 1 d . . .
H29A H 0.5946 0.2950 0.4164 0.065 Uiso 1 1 calc R . .
H29B H 0.5124 0.3413 0.4023 0.065 Uiso 1 1 calc R . .
H29C H 0.5748 0.3302 0.3247 0.065 Uiso 1 1 calc R . .
C30 C 0.3883(3) 0.30224(17) 0.2553(3) 0.0509(10) Uani 1 1 d . . .
H30A H 0.4205 0.3194 0.2099 0.076 Uiso 1 1 calc R . .
H30B H 0.3550 0.3295 0.2856 0.076 Uiso 1 1 calc R . .
H30C H 0.3393 0.2762 0.2247 0.076 Uiso 1 1 calc R . .
C31 C 0.8628(3) 0.37002(16) 0.3290(3) 0.0428(8) Uani 1 1 d . . .
C32 C 0.9307(4) 0.3223(2) 0.3319(4) 0.0809(16) Uani 1 1 d . . .
H32A H 0.8914 0.2906 0.3091 0.121 Uiso 1 1 calc R . .
H32B H 0.9657 0.3160 0.3952 0.121 Uiso 1 1 calc R . .
H32C H 0.9792 0.3293 0.2935 0.121 Uiso 1 1 calc R . .
C33 C 0.7826(3) 0.35768(18) 0.3813(3) 0.0489(9) Uani 1 1 d . . .
H33A H 0.7383 0.3887 0.3787 0.073 Uiso 1 1 calc R . .
H33B H 0.8129 0.3498 0.4453 0.073 Uiso 1 1 calc R . .
H33C H 0.7444 0.3265 0.3538 0.073 Uiso 1 1 calc R . .
C34 C 0.9208(4) 0.4197(2) 0.3650(4) 0.0794(16) Uani 1 1 d . . .
H34A H 0.9726 0.4261 0.3300 0.119 Uiso 1 1 calc R . .
H34B H 0.9515 0.4146 0.4298 0.119 Uiso 1 1 calc R . .
H34C H 0.8759 0.4505 0.3587 0.119 Uiso 1 1 calc R . .
C35 C 0.5728(3) 0.46534(14) 0.1918(3) 0.0384(8) Uani 1 1 d . . .
C36 C 0.4996(5) 0.4369(3) 0.1163(5) 0.065(2) Uani 0.731(8) 1 d P B 1
H36A H 0.5254 0.4372 0.0597 0.098 Uiso 0.731(8) 1 calc PR B 1
H36B H 0.4356 0.4555 0.1060 0.098 Uiso 0.731(8) 1 calc PR B 1
H36C H 0.4909 0.3998 0.1348 0.098 Uiso 0.731(8) 1 calc PR B 1
C37 C 0.5953(5) 0.5202(2) 0.1629(5) 0.0615(19) Uani 0.731(8) 1 d P B 1
H37A H 0.6364 0.5390 0.2149 0.092 Uiso 0.731(8) 1 calc PR B 1
H37B H 0.5332 0.5399 0.1422 0.092 Uiso 0.731(8) 1 calc PR B 1
H37C H 0.6312 0.5178 0.1127 0.092 Uiso 0.731(8) 1 calc PR B 1
C38 C 0.5260(6) 0.4681(4) 0.2770(5) 0.086(3) Uani 0.731(8) 1 d P B 1
H38A H 0.5042 0.4323 0.2910 0.129 Uiso 0.731(8) 1 calc PR B 1
H38B H 0.4689 0.4924 0.2650 0.129 Uiso 0.731(8) 1 calc PR B 1
H38C H 0.5753 0.4815 0.3292 0.129 Uiso 0.731(8) 1 calc PR B 1
C39 C 0.8112(3) 0.42621(18) 0.0376(3) 0.0558(11) Uani 1 1 d . . .
C40 C 0.7661(5) 0.4460(3) -0.0583(3) 0.0887(19) Uani 1 1 d . . .
H40A H 0.7408 0.4154 -0.0973 0.133 Uiso 1 1 calc R . .
H40B H 0.8169 0.4646 -0.0839 0.133 Uiso 1 1 calc R . .
H40C H 0.7115 0.4707 -0.0555 0.133 Uiso 1 1 calc R . .
C41 C 0.8560(4) 0.4725(2) 0.0968(4) 0.0742(15) Uani 1 1 d . . .
H41A H 0.8049 0.4996 0.0984 0.111 Uiso 1 1 calc R . .
H41B H 0.9098 0.4883 0.0714 0.111 Uiso 1 1 calc R . .
H41C H 0.8826 0.4597 0.1591 0.111 Uiso 1 1 calc R . .
C42 C 0.8861(5) 0.3834(3) 0.0359(4) 0.095(2) Uani 1 1 d . . .
H42A H 0.9119 0.3707 0.0984 0.143 Uiso 1 1 calc R . .
H42B H 0.9408 0.3978 0.0102 0.143 Uiso 1 1 calc R . .
H42C H 0.8549 0.3535 -0.0020 0.143 Uiso 1 1 calc R . .
N1 N 0.63410(19) 0.28316(11) -0.01038(17) 0.0311(6) Uani 1 1 d . B .
N2 N 0.70514(18) 0.19504(11) 0.06817(17) 0.0285(5) Uani 1 1 d . B .
O1 O 0.70170(15) 0.23680(9) 0.25185(14) 0.0307(5) Uani 1 1 d . B .
O2 O 0.50903(16) 0.23447(9) 0.27606(14) 0.0333(5) Uani 1 1 d . . .
O3 O 0.65096(17) 0.19370(10) 0.39938(15) 0.0378(5) Uani 1 1 d . . .
O4 O 0.59593(17) 0.14943(9) 0.23249(16) 0.0376(5) Uani 1 1 d . . .
O5 O 0.63886(16) 0.33703(9) 0.16370(14) 0.0339(5) Uani 1 1 d . B .
O6 O 0.82269(18) 0.37878(11) 0.23357(18) 0.0481(6) Uani 1 1 d . B .
O7 O 0.66470(19) 0.43733(10) 0.21899(17) 0.0440(6) Uani 1 1 d . B .
O8 O 0.7286(2) 0.40407(13) 0.07110(18) 0.0576(8) Uani 1 1 d . B .
Si1 Si 0.61701(6) 0.20565(4) 0.28967(6) 0.02945(19) Uani 1 1 d . . .
Si2 Si 0.71241(7) 0.38680(4) 0.17303(6) 0.0330(2) Uani 1 1 d . . .
Pd1 Pd 0.670282(18) 0.264098(10) 0.123124(16) 0.02866(7) Uani 1 1 d . . .
C16A C 0.6450(11) 0.3626(8) -0.3162(8) 0.106(6) Uani 0.463(10) 1 d P A 2
H16D H 0.6370 0.3705 -0.3817 0.159 Uiso 0.463(10) 1 calc PR A 2
H16E H 0.7144 0.3533 -0.2909 0.159 Uiso 0.463(10) 1 calc PR A 2
H16F H 0.6265 0.3942 -0.2844 0.159 Uiso 0.463(10) 1 calc PR A 2
C36A C 0.5582(14) 0.4839(9) 0.0894(11) 0.070(6) Uani 0.269(8) 1 d P B 2
H36D H 0.6182 0.5023 0.0800 0.106 Uiso 0.269(8) 1 calc PR B 2
H36E H 0.5015 0.5084 0.0751 0.106 Uiso 0.269(8) 1 calc PR B 2
H36F H 0.5456 0.4526 0.0490 0.106 Uiso 0.269(8) 1 calc PR B 2
C18A C 0.4738(8) 0.3274(6) -0.3366(6) 0.070(4) Uani 0.463(10) 1 d P A 2
H18D H 0.4615 0.3304 -0.4034 0.105 Uiso 0.463(10) 1 calc PR A 2
H18E H 0.4594 0.3617 -0.3102 0.105 Uiso 0.463(10) 1 calc PR A 2
H18F H 0.4308 0.2995 -0.3194 0.105 Uiso 0.463(10) 1 calc PR A 2
C38A C 0.5835(14) 0.5163(7) 0.2471(14) 0.068(6) Uani 0.269(8) 1 d P B 2
H38D H 0.5928 0.5076 0.3124 0.102 Uiso 0.269(8) 1 calc PR B 2
H38E H 0.5236 0.5381 0.2287 0.102 Uiso 0.269(8) 1 calc PR B 2
H38F H 0.6412 0.5364 0.2362 0.102 Uiso 0.269(8) 1 calc PR B 2
C37A C 0.4931(13) 0.4291(7) 0.2018(16) 0.070(6) Uani 0.269(8) 1 d P B 2
H37D H 0.5016 0.3949 0.1720 0.105 Uiso 0.269(8) 1 calc PR B 2
H37E H 0.4291 0.4449 0.1731 0.105 Uiso 0.269(8) 1 calc PR B 2
H37F H 0.4948 0.4230 0.2670 0.105 Uiso 0.269(8) 1 calc PR B 2
C17A C 0.6072(11) 0.2657(7) -0.3553(6) 0.081(5) Uani 0.463(10) 1 d P A 2
H17D H 0.5688 0.2339 -0.3458 0.121 Uiso 0.463(10) 1 calc PR A 2
H17E H 0.6781 0.2586 -0.3329 0.121 Uiso 0.463(10) 1 calc PR A 2
H17F H 0.5951 0.2742 -0.4208 0.121 Uiso 0.463(10) 1 calc PR A 2

loop_
_atom_site_aniso_label
_atom_site_aniso_U_11
_atom_site_aniso_U_22
_atom_site_aniso_U_33
_atom_site_aniso_U_23
_atom_site_aniso_U_13
_atom_site_aniso_U_12
C1 0.0380(18) 0.0380(19) 0.0355(17) 0.0041(15) 0.0118(14) 0.0051(15)
C2 0.0393(18) 0.0332(18) 0.0405(18) 0.0021(15) 0.0109(14) 0.0047(15)
C3 0.0247(15) 0.0283(17) 0.0467(19) -0.0083(14) 0.0095(13) -0.0041(13)
C4 0.0265(15) 0.0382(19) 0.0333(16) -0.0068(14) 0.0076(12) -0.0020(14)
C5 0.0223(14) 0.0320(17) 0.0325(15) -0.0034(13) 0.0017(12) -0.0006(12)
C6 0.0213(13) 0.0304(17) 0.0327(15) -0.0028(13) 0.0060(11) -0.0015(12)
C7 0.0308(16) 0.040(2) 0.0325(15) -0.0061(14) 0.0063(12) 0.0018(14)
C8 0.0323(17) 0.043(2) 0.0337(17) 0.0005(15) 0.0015(13) 0.0048(15)
C9 0.044(2) 0.040(2) 0.0400(18) 0.0005(16) -0.0002(15) 0.0097(16)
C10 0.046(2) 0.0353(19) 0.0378(18) -0.0029(15) 0.0045(15) 0.0096(16)
C11 0.0401(19) 0.0316(19) 0.052(2) -0.0095(16) 0.0111(16) -0.0012(15)
C12 0.071(3) 0.032(2) 0.092(3) -0.016(2) 0.025(3) -0.014(2)
C13 0.047(2) 0.047(2) 0.068(3) -0.014(2) 0.0174(19) 0.0116(19)
C14 0.073(3) 0.048(3) 0.058(3) -0.021(2) 0.008(2) 0.011(2)
C15 0.060(2) 0.062(3) 0.0339(18) 0.0047(18) 0.0047(17) 0.024(2)
C16 0.118(11) 0.181(19) 0.063(7) 0.066(10) 0.054(8) 0.094(12)
C17 0.084(7) 0.063(6) 0.034(4) 0.009(4) 0.006(4) 0.023(5)
C18 0.170(13) 0.076(8) 0.042(5) -0.007(5) -0.038(6) 0.011(8)
C19 0.048(2) 0.035(2) 0.049(2) -0.0094(16) 0.0074(16) -0.0107(17)
C20 0.066(3) 0.037(2) 0.070(3) -0.011(2) 0.015(2) -0.009(2)
C21 0.056(3) 0.065(3) 0.062(3) -0.012(2) -0.011(2) -0.008(2)
C22 0.076(3) 0.053(3) 0.078(3) -0.008(2) 0.037(3) -0.020(2)
C23 0.0420(19) 0.038(2) 0.0335(17) 0.0034(15) -0.0003(14) 0.0093(16)
C24 0.059(3) 0.068(3) 0.057(3) -0.005(2) -0.003(2) 0.033(2)
C25 0.065(3) 0.062(3) 0.050(2) 0.023(2) -0.004(2) -0.003(2)
C26 0.051(2) 0.053(2) 0.050(2) 0.0027(19) 0.0022(18) -0.0030(19)
C27 0.0290(15) 0.037(2) 0.0357(16) -0.0021(14) 0.0061(13) 0.0048(14)
C28 0.044(2) 0.059(3) 0.051(2) 0.002(2) 0.0224(18) 0.0010(19)
C29 0.042(2) 0.038(2) 0.047(2) -0.0076(17) 0.0038(16) 0.0026(16)
C30 0.041(2) 0.056(3) 0.051(2) -0.0010(19) -0.0004(17) 0.0119(19)
C31 0.0309(17) 0.047(2) 0.047(2) 0.0043(17) -0.0021(14) -0.0031(16)
C32 0.054(3) 0.081(4) 0.111(4) 0.026(3) 0.024(3) 0.027(3)
C33 0.045(2) 0.056(3) 0.044(2) 0.0044(18) 0.0056(16) -0.0002(19)
C34 0.085(4) 0.082(4) 0.066(3) -0.003(3) 0.005(3) -0.046(3)
C35 0.044(2) 0.0292(18) 0.044(2) -0.0012(15) 0.0126(15) 0.0040(15)
C36 0.050(4) 0.046(4) 0.088(5) -0.014(4) -0.012(3) 0.017(3)
C37 0.077(4) 0.036(3) 0.073(5) 0.009(3) 0.017(3) 0.004(3)
C38 0.091(5) 0.106(7) 0.079(5) 0.014(5) 0.056(4) 0.019(5)
C39 0.070(3) 0.056(3) 0.051(2) -0.005(2) 0.032(2) -0.011(2)
C40 0.102(4) 0.115(5) 0.055(3) 0.015(3) 0.029(3) -0.027(4)
C41 0.085(4) 0.069(3) 0.077(3) -0.002(3) 0.035(3) -0.025(3)
C42 0.109(5) 0.093(4) 0.102(4) 0.002(4) 0.066(4) 0.024(4)
N1 0.0290(13) 0.0320(14) 0.0318(13) -0.0005(11) 0.0050(10) 0.0007(11)
N2 0.0237(12) 0.0312(14) 0.0318(13) -0.0036(11) 0.0084(10) 0.0008(10)
O1 0.0317(11) 0.0318(12) 0.0281(10) -0.0021(9) 0.0046(8) -0.0002(10)
O2 0.0323(11) 0.0363(13) 0.0303(10) -0.0041(10) 0.0039(9) 0.0050(10)
O3 0.0390(13) 0.0438(14) 0.0296(11) 0.0013(10) 0.0050(9) 0.0110(11)
O4 0.0416(13) 0.0304(13) 0.0412(13) -0.0075(10) 0.0095(10) -0.0036(10)
O5 0.0396(12) 0.0302(12) 0.0336(12) -0.0061(9) 0.0116(10) 0.0031(10)
O6 0.0400(14) 0.0587(18) 0.0464(14) 0.0025(13) 0.0106(11) 0.0041(12)
O7 0.0462(14) 0.0359(14) 0.0466(14) -0.0087(12) 0.0016(11) 0.0043(11)
O8 0.0638(18) 0.071(2) 0.0396(15) 0.0026(14) 0.0148(13) -0.0155(16)
Si1 0.0321(4) 0.0296(5) 0.0255(4) -0.0022(3) 0.0034(3) 0.0015(4)
Si2 0.0367(5) 0.0315(5) 0.0316(4) -0.0020(4) 0.0088(4) 0.0033(4)
Pd1 0.03073(12) 0.02679(12) 0.02859(11) -0.00315(10) 0.00635(8) 0.00259(10)
C16A 0.102(11) 0.160(17) 0.054(7) 0.043(8) 0.011(6) -0.030(11)
C36A 0.069(12) 0.093(16) 0.049(10) 0.020(10) 0.011(8) 0.034(11)
C18A 0.064(7) 0.105(12) 0.035(5) 0.002(5) -0.004(4) 0.034(7)
C38A 0.072(12) 0.049(11) 0.082(14) -0.012(9) 0.016(10) 0.015(9)
C37A 0.057(11) 0.055(11) 0.109(18) 0.015(11) 0.044(11) 0.018(9)
C17A 0.095(10) 0.128(13) 0.019(4) 0.008(6) 0.011(5) 0.063(9)

loop_
_atom_type_symbol
_atom_type_description
_atom_type_scat_dispersion_real
_atom_type_scat_dispersion_imag
_atom_type_scat_source
Pd Pd -0.9988 1.0072 'International Tables Vol C Tables 4.2.6.8 and 6.1.1.4'
Si Si 0.0817 0.0704 'International Tables Vol C Tables 4.2.6.8 and 6.1.1.4'
O O 0.0106 0.0060 'International Tables Vol C Tables 4.2.6.8 and 6.1.1.4'
N N 0.0061 0.0033 'International Tables Vol C Tables 4.2.6.8 and 6.1.1.4'
C C 0.0033 0.0016 'International Tables Vol C Tables 4.2.6.8 and 6.1.1.4'
H H 0.0000 0.0000 'International Tables Vol C Tables 4.2.6.8 and 6.1.1.4'

loop_
_geom_angle_atom_site_label_1
_geom_angle_atom_site_label_2
_geom_angle_atom_site_label_3
_geom_angle
N2 C1 C2 122.8(3)
C1 C2 C3 120.8(3)
C4 C3 C2 116.1(3)
C4 C3 C11 123.5(3)
C2 C3 C11 120.3(3)
C5 C4 C3 120.9(3)
N2 C5 C4 121.5(3)
N2 C5 C6 114.2(3)
C4 C5 C6 124.2(3)
N1 C6 C7 120.2(3)
N1 C6 C5 114.5(3)
C7 C6 C5 125.2(3)
C6 C7 C8 121.4(3)
C9 C8 C7 116.3(3)
C9 C8 C15 122.1(3)
C7 C8 C15 121.6(3)
C8 C9 C10 120.9(3)
N1 C10 C9 121.8(3)
C14 C11 C3 112.4(3)
C14 C11 C12 109.3(3)
C3 C11 C12 108.8(3)
C14 C11 C13 108.8(3)
C3 C11 C13 108.1(3)
C12 C11 C13 109.4(3)
C18A C15 C16 138.8(7)
C18A C15 C8 111.0(5)
C16 C15 C8 110.2(5)
C18A C15 C17A 111.5(8)
C16 C15 C17A 51.0(8)
C8 C15 C17A 111.4(5)
C18A C15 C17 53.1(6)
C16 C15 C17 110.5(8)
C8 C15 C17 111.3(4)
C17A C15 C17 137.2(6)
C18A C15 C18 53.1(7)
C16 C15 C18 114.1(11)
C8 C15 C18 105.8(5)
C17A C15 C18 65.1(8)
C17 C15 C18 104.7(7)
C18A C15 C16A 109.7(9)
C16 C15 C16A 57.8(9)
C8 C15 C16A 106.2(5)
C17A C15 C16A 106.7(9)
C17 C15 C16A 58.5(8)
C18 C15 C16A 147.6(6)
O4 C19 C20 106.2(3)
O4 C19 C22 110.8(3)
C20 C19 C22 109.9(4)
O4 C19 C21 108.2(3)
C20 C19 C21 110.8(3)
C22 C19 C21 110.9(4)
O3 C23 C26 108.7(3)
O3 C23 C25 105.8(3)
C26 C23 C25 110.8(3)
O3 C23 C24 111.0(3)
C26 C23 C24 110.4(3)
C25 C23 C24 110.0(4)
O2 C27 C29 110.6(3)
O2 C27 C28 108.0(3)
C29 C27 C28 111.7(3)
O2 C27 C30 105.2(3)
C29 C27 C30 109.5(3)
C28 C27 C30 111.6(3)
O6 C31 C33 111.7(3)
O6 C31 C32 105.1(4)
C33 C31 C32 109.8(4)
O6 C31 C34 107.2(3)
C33 C31 C34 111.9(4)
C32 C31 C34 111.0(4)
O7 C35 C37A 108.0(7)
O7 C35 C37 107.9(4)
C37A C35 C37 144.1(8)
O7 C35 C38A 106.0(8)
C37A C35 C38A 117.5(11)
C37 C35 C38A 51.5(8)
O7 C35 C36 113.2(3)
C37A C35 C36 52.2(9)
C37 C35 C36 111.1(5)
C38A C35 C36 140.7(8)
O7 C35 C38 106.4(4)
C37A C35 C38 59.4(9)
C37 C35 C38 110.2(5)
C38A C35 C38 61.4(9)
C36 C35 C38 107.8(5)
O7 C35 C36A 110.5(7)
C37A C35 C36A 109.5(13)
C37 C35 C36A 55.9(9)
C38A C35 C36A 105.2(12)
C36 C35 C36A 59.0(9)
C38 C35 C36A 143.0(8)
O8 C39 C42 109.1(4)
O8 C39 C41 110.4(3)
C42 C39 C41 111.0(5)
O8 C39 C40 104.5(4)
C42 C39 C40 111.6(4)
C41 C39 C40 110.0(4)
C10 N1 C6 119.1(3)
C10 N1 Pd1 125.6(2)
C6 N1 Pd1 115.3(2)
C1 N2 C5 117.8(3)
C1 N2 Pd1 126.6(2)
C5 N2 Pd1 115.6(2)
Si1 O1 Pd1 118.36(12)
C27 O2 Si1 134.5(2)
C23 O3 Si1 132.0(2)
C19 O4 Si1 133.6(2)
Si2 O5 Pd1 124.48(12)
C31 O6 Si2 134.6(2)
C35 O7 Si2 131.8(2)
C39 O8 Si2 133.5(3)
O1 Si1 O2 117.06(13)
O1 Si1 O3 111.26(12)
O2 Si1 O3 105.81(12)
O1 Si1 O4 107.33(12)
O2 Si1 O4 104.72(12)
O3 Si1 O4 110.43(13)
O5 Si2 O6 117.49(14)
O5 Si2 O7 109.64(13)
O6 Si2 O7 105.87(14)
O5 Si2 O8 109.23(14)
O6 Si2 O8 105.12(15)
O7 Si2 O8 109.17(16)
O5 Pd1 O1 92.15(9)
O5 Pd1 N1 93.40(10)
O1 Pd1 N1 173.63(10)
O5 Pd1 N2 172.89(10)
O1 Pd1 N2 94.40(10)
N1 Pd1 N2 80.23(11)

loop_
_geom_bond_atom_site_label_1
_geom_bond_atom_site_label_2
_geom_bond_distance
C1 N2 1.341(4)
C1 C2 1.369(5)
C2 C3 1.393(5)
C3 C4 1.389(5)
C3 C11 1.529(5)
C4 C5 1.388(4)
C5 N2 1.357(4)
C5 C6 1.467(4)
C6 N1 1.360(4)
C6 C7 1.385(4)
C7 C8 1.388(5)
C8 C9 1.376(5)
C8 C15 1.537(5)
C9 C10 1.387(5)
C10 N1 1.328(4)
C11 C14 1.521(6)
C11 C12 1.534(5)
C11 C13 1.545(5)
C15 C18A 1.428(10)
C15 C16 1.473(12)
C15 C17A 1.542(13)
C15 C17 1.549(9)
C15 C18 1.573(13)
C15 C16A 1.596(14)
C19 O4 1.432(4)
C19 C20 1.504(5)
C19 C22 1.524(6)
C19 C21 1.526(6)
C23 O3 1.433(4)
C23 C26 1.511(5)
C23 C25 1.520(5)
C23 C24 1.525(5)
C27 O2 1.432(4)
C27 C29 1.513(5)
C27 C28 1.516(5)
C27 C30 1.522(5)
C31 O6 1.434(4)
C31 C33 1.508(5)
C31 C32 1.509(6)
C31 C34 1.512(6)
C35 O7 1.429(4)
C35 C37A 1.452(18)
C35 C37 1.486(7)
C35 C38A 1.507(17)
C35 C36 1.523(7)
C35 C38 1.538(7)
C35 C36A 1.569(16)
C39 O8 1.442(5)
C39 C42 1.488(7)
C39 C41 1.507(6)
C39 C40 1.521(7)
N1 Pd1 2.008(3)
N2 Pd1 2.008(3)
O1 Si1 1.597(2)
O1 Pd1 1.999(2)
O2 Si1 1.626(2)
O3 Si1 1.635(2)
O4 Si1 1.637(2)
O5 Si2 1.590(2)
O5 Pd1 1.993(2)
O6 Si2 1.612(3)
O7 Si2 1.636(3)
O8 Si2 1.639(3)

loop_
_geom_torsion_atom_site_label_1
_geom_torsion_atom_site_label_2
_geom_torsion_atom_site_label_3
_geom_torsion_atom_site_label_4
_geom_torsion
N2 C1 C2 C3 -0.1(5)
C1 C2 C3 C4 1.8(5)
C1 C2 C3 C11 -178.6(3)
C2 C3 C4 C5 -1.1(5)
C11 C3 C4 C5 179.3(3)
C3 C4 C5 N2 -1.4(5)
C3 C4 C5 C6 -178.5(3)
N2 C5 C6 N1 -2.0(4)
C4 C5 C6 N1 175.3(3)
N2 C5 C6 C7 178.9(3)
C4 C5 C6 C7 -3.7(5)
N1 C6 C7 C8 -2.8(5)
C5 C6 C7 C8 176.2(3)
C6 C7 C8 C9 -1.3(5)
C6 C7 C8 C15 -179.9(3)
C7 C8 C9 C10 3.5(5)
C15 C8 C9 C10 -178.0(4)
C8 C9 C10 N1 -1.6(6)
C4 C3 C11 C14 -6.7(5)
C2 C3 C11 C14 173.8(3)
C4 C3 C11 C12 -127.9(4)
C2 C3 C11 C12 52.6(4)
C4 C3 C11 C13 113.4(4)
C2 C3 C11 C13 -66.1(4)
C9 C8 C15 C18A -53.1(8)
C7 C8 C15 C18A 125.4(7)
C9 C8 C15 C16 127.1(10)
C7 C8 C15 C16 -54.4(11)
C9 C8 C15 C17A -178.0(8)
C7 C8 C15 C17A 0.5(9)
C9 C8 C15 C17 4.2(7)
C7 C8 C15 C17 -177.4(5)
C9 C8 C15 C18 -109.1(7)
C7 C8 C15 C18 69.4(7)
C9 C8 C15 C16A 66.1(8)
C7 C8 C15 C16A -115.4(8)
C9 C10 N1 C6 -2.7(5)
C9 C10 N1 Pd1 179.1(3)
C7 C6 N1 C10 4.8(4)
C5 C6 N1 C10 -174.3(3)
C7 C6 N1 Pd1 -176.8(2)
C5 C6 N1 Pd1 4.0(3)
C2 C1 N2 C5 -2.4(5)
C2 C1 N2 Pd1 179.3(2)
C4 C5 N2 C1 3.1(4)
C6 C5 N2 C1 -179.5(3)
C4 C5 N2 Pd1 -178.4(2)
C6 C5 N2 Pd1 -1.0(3)
C29 C27 O2 Si1 33.6(4)
C28 C27 O2 Si1 -89.0(4)
C30 C27 O2 Si1 151.7(3)
C26 C23 O3 Si1 91.3(4)
C25 C23 O3 Si1 -149.6(3)
C24 C23 O3 Si1 -30.3(5)
C20 C19 O4 Si1 -165.7(3)
C22 C19 O4 Si1 -46.4(5)
C21 C19 O4 Si1 75.4(4)
C33 C31 O6 Si2 10.6(5)
C32 C31 O6 Si2 129.6(4)
C34 C31 O6 Si2 -112.3(4)
C37A C35 O7 Si2 67.9(10)
C37 C35 O7 Si2 -111.4(4)
C38A C35 O7 Si2 -165.4(9)
C36 C35 O7 Si2 12.1(6)
C38 C35 O7 Si2 130.4(5)
C36A C35 O7 Si2 -51.9(10)
C42 C39 O8 Si2 75.4(5)
C41 C39 O8 Si2 -46.9(6)
C40 C39 O8 Si2 -165.1(4)
Pd1 O1 Si1 O2 -50.41(17)
Pd1 O1 Si1 O3 -172.23(12)
Pd1 O1 Si1 O4 66.86(16)
C27 O2 Si1 O1 -84.8(3)
C27 O2 Si1 O3 39.8(3)
C27 O2 Si1 O4 156.5(3)
C23 O3 Si1 O1 -46.4(3)
C23 O3 Si1 O2 -174.5(3)
C23 O3 Si1 O4 72.7(3)
C19 O4 Si1 O1 -155.9(3)
C19 O4 Si1 O2 -30.8(3)
C19 O4 Si1 O3 82.7(3)
Pd1 O5 Si2 O6 -52.8(2)
Pd1 O5 Si2 O7 -173.64(14)
Pd1 O5 Si2 O8 66.8(2)
C31 O6 Si2 O5 -66.9(4)
C31 O6 Si2 O7 55.9(4)
C31 O6 Si2 O8 171.4(3)
C35 O7 Si2 O5 -57.5(3)
C35 O7 Si2 O6 174.8(3)
C35 O7 Si2 O8 62.1(3)
C39 O8 Si2 O5 -147.1(4)
C39 O8 Si2 O6 -20.2(4)
C39 O8 Si2 O7 93.0(4)
Si2 O5 Pd1 O1 100.64(16)
Si2 O5 Pd1 N1 -82.49(16)
Si2 O5 Pd1 N2 -56.3(8)
Si1 O1 Pd1 O5 96.55(14)
Si1 O1 Pd1 N1 -54.0(9)
Si1 O1 Pd1 N2 -86.23(14)
C10 N1 Pd1 O5 -8.5(3)
C6 N1 Pd1 O5 173.3(2)
C10 N1 Pd1 O1 142.0(8)
C6 N1 Pd1 O1 -36.2(10)
C10 N1 Pd1 N2 174.7(3)
C6 N1 Pd1 N2 -3.6(2)
C1 N2 Pd1 O5 154.2(7)
C5 N2 Pd1 O5 -24.1(9)
C1 N2 Pd1 O1 -2.7(3)
C5 N2 Pd1 O1 179.0(2)
C1 N2 Pd1 N1 -179.3(3)
C5 N2 Pd1 N1 2.4(2)
